data_7239960
loop_
_publ_author_name
'Zhang, Yongli'
'Zang, Meixiu'
'Yin, Hang'
'Liu, Peng'
'Xian, Yeming'
'Li, Wenzhe'

_publ_section_title
;
 Dimensionally and Structurally Controllable Perovskite Single Crystals:
 Nickle(II)-Terpyridine-Complex (Ni-Tpy2) Based Perovskites
;
_journal_name_full CrystEngComm
_journal_paper_doi 10.1039/C9CE02004G
_journal_year 2020
_chemical_formula_moiety 'I6 Pb2, I4 Pb, 2(C30 H22 N6 Ni)'
_chemical_formula_sum 'C60 H44 I10 N12 Ni2 Pb3'
_chemical_formula_weight 2941.06
_space_group_crystal_system orthorhombic
_space_group_IT_number 29
_space_group_name_Hall 'P 2c -2ac'
_space_group_name_H-M_alt 'P c a 21'
_atom_sites_solution_hydrogens geom
_atom_sites_solution_primary dual
_audit_creation_date 2019-10-10
_audit_creation_method
;
Olex2 1.2
(compiled 2017.07.20 svn.r3457 for OlexSys, GUI svn.r5370)
;
_audit_update_record
;
2019-11-29 deposited with the CCDC.	2020-02-18 downloaded from the CCDC.
;
_cell_angle_alpha 90
_cell_angle_beta 90
_cell_angle_gamma 90
_cell_formula_units_Z 4
_cell_length_a 22.3909(6)
_cell_length_b 8.5089(2)
_cell_length_c 39.5465(9)
_cell_measurement_reflns_used 12907
_cell_measurement_temperature 293(2)
_cell_measurement_theta_max 25.5660
_cell_measurement_theta_min 1.8160
_cell_volume 7534.5(3)
_computing_cell_refinement 'CrysAlisPro 1.171.40.51a (Rigaku OD, 2019)'
_computing_data_collection 'CrysAlisPro 1.171.40.51a (Rigaku OD, 2019)'
_computing_data_reduction 'CrysAlisPro 1.171.40.51a (Rigaku OD, 2019)'
_computing_molecular_graphics 'Olex2 (Dolomanov et al., 2009)'
_computing_publication_material 'Olex2 (Dolomanov et al., 2009)'
_computing_structure_refinement 'ShelXL (Sheldrick, 2015)'
_computing_structure_solution 'ShelXT (Sheldrick, 2015)'
_diffrn_ambient_temperature 293(2)
_diffrn_detector 'CCD plate'
_diffrn_detector_area_resol_mean 10.0000
_diffrn_detector_type HyPix3000
_diffrn_measured_fraction_theta_full 0.993
_diffrn_measured_fraction_theta_max 0.993
_diffrn_measurement_details
;
List of Runs (angles in degrees, time in seconds):

  # Type    Start    End  Width  t~exp~   \w     \q     \k     \f   Frames
#--------------------------------------------------------------------------
  1  \w    -44.00 -16.00   0.50   26.00    --   11.62 -60.00  19.00   56
  2  \w    -12.00  19.00   0.50   26.00    --   11.62 -60.00  19.00   62
  3  \w    -25.00   8.00   0.50   26.00    --  -13.11 -99.00 -30.00   66
  4  \w    -26.00  19.00   0.50   26.00    --  -13.11 -99.00 -90.00   90
  5  \w     10.00  63.00   0.50   26.00    --   11.62-125.00-150.00  106
  6  \w    -14.00  12.00   0.50   26.00    --  -13.11 -99.00-180.00   52
  7  \w     11.00  73.00   0.50   26.00    --   11.62  61.00  -3.00  124
  8  \w      4.00  29.00   0.50   26.00    --   11.62-115.00 143.00   50
;
_diffrn_measurement_device 'four-circle diffractometer'
_diffrn_measurement_device_type 'XtaLAB Synergy, Single source at offset/far, HyPix3000'
_diffrn_measurement_method '\w scans'
_diffrn_orient_matrix_type 'CrysAlisPro convention (1999,Acta A55,543-557)'
_diffrn_orient_matrix_UB_11 -0.0180748000
_diffrn_orient_matrix_UB_12 0.0309213000
_diffrn_orient_matrix_UB_13 0.0001373000
_diffrn_orient_matrix_UB_21 0.0576116000
_diffrn_orient_matrix_UB_22 0.0046724000
_diffrn_orient_matrix_UB_23 0.0126974000
_diffrn_orient_matrix_UB_31 0.0574743000
_diffrn_orient_matrix_UB_32 0.0050294000
_diffrn_orient_matrix_UB_33 -0.0126696000
_diffrn_radiation_monochromator mirror
_diffrn_radiation_probe x-ray
_diffrn_radiation_type MoK\a
_diffrn_radiation_wavelength 0.71073
_diffrn_reflns_av_R_equivalents 0.0324
_diffrn_reflns_av_unetI/netI 0.0499
_diffrn_reflns_Laue_measured_fraction_full 0.993
_diffrn_reflns_Laue_measured_fraction_max 0.993
_diffrn_reflns_limit_h_max 26
_diffrn_reflns_limit_h_min -26
_diffrn_reflns_limit_k_max 10
_diffrn_reflns_limit_k_min -8
_diffrn_reflns_limit_l_max 38
_diffrn_reflns_limit_l_min -47
_diffrn_reflns_number 31947
_diffrn_reflns_point_group_measured_fraction_full 0.841
_diffrn_reflns_point_group_measured_fraction_max 0.841
_diffrn_reflns_theta_full 25.010
_diffrn_reflns_theta_max 25.010
_diffrn_reflns_theta_min 1.819
_diffrn_source 'micro-focus sealed X-ray tube'
_diffrn_source_type 'PhotonJet (Mo) X-ray Source'
_exptl_absorpt_coefficient_mu 11.313
_exptl_absorpt_correction_T_max 1.00000
_exptl_absorpt_correction_T_min 0.59746
_exptl_absorpt_correction_type multi-scan
_exptl_absorpt_process_details
;
CrysAlisPro 1.171.40.51a (Rigaku Oxford Diffraction, 2019)
Empirical absorption correction using spherical harmonics,
 implemented in SCALE3 ABSPACK scaling algorithm.
;
_exptl_crystal_density_diffrn 2.593
_exptl_crystal_F_000 5280
_refine_diff_density_max 1.245
_refine_diff_density_min -1.368
_refine_diff_density_rms 0.142
_refine_ls_abs_structure_details
;
 Flack x determined using 2673 quotients [(I+)-(I-)]/[(I+)+(I-)]
 (Parsons, Flack and Wagner, Acta Cryst. B69 (2013) 249-259).
;
_refine_ls_abs_structure_Flack 0.381(3)
_refine_ls_extinction_method none
_refine_ls_goodness_of_fit_ref 1.046
_refine_ls_hydrogen_treatment constr
_refine_ls_matrix_type full
_refine_ls_number_parameters 784
_refine_ls_number_reflns 11161
_refine_ls_number_restraints 1
_refine_ls_restrained_S_all 1.046
_refine_ls_R_factor_all 0.0749
_refine_ls_R_factor_gt 0.0474
_refine_ls_shift/su_max 0.001
_refine_ls_shift/su_mean 0.000
_refine_ls_structure_factor_coef Fsqd
_refine_ls_weighting_details 'w=1/[\s^2^(Fo^2^)+(0.0440P)^2^+54.6590P] where P=(Fo^2^+2Fc^2^)/3'
_refine_ls_weighting_scheme calc
_refine_ls_wR_factor_gt 0.1038
_refine_ls_wR_factor_ref 0.1140
_reflns_Friedel_coverage 0.665
_reflns_Friedel_fraction_full 0.683
_reflns_Friedel_fraction_max 0.683
_reflns_number_gt 8032
_reflns_number_total 11161
_reflns_threshold_expression 'I > 2\s(I)'
_cod_data_source_file c9ce02004g2.cif
_cod_data_source_block exp_130_nipb3pyi-needle
_cod_database_code 7239960
_shelx_shelxl_version_number 2017/1
_shelx_space_group_comment
;
The symmetry employed for this shelxl refinement is uniquely defined
by the following loop, which should always be used as a source of
symmetry information in preference to the above space-group names.
They are only intended as comments.
;
_diffrn_oxdiff_digest_frames
;
01f08097c621a4aa07d50acd7e3ed00795000253208
;
_reflns_odcompleteness_completeness 98.91
_reflns_odcompleteness_iscentric 1
_reflns_odcompleteness_theta 26.32
_olex2_refinement_description
;
1. Fixed Uiso
 At 1.2 times of:
  All C(H) groups
2.a Aromatic/amide H refined with riding coordinates:
 C00W(H00W), C00Z(H00Z), C010(H010), C011(H011), C012(H012), C013(H013),
 C014(H014), C015(H015), C016(H016), C017(H017), C01E(H01E), C01H(H01H),
 C01I(H01I), C01J(H01J), C01K(H01K), C01L(H01L), C01M(H01M), C01N(H01N),
 C01O(H01O), C01P(H01P), C01Q(H01Q), C01R(H01R), C01S(H01S), C01V(H01V),
 C01W(H01W), C01X(H01X), C01Y(H01Y), C01Z(H01Z), C020(H020), C021(H021),
 C022(H022), C023(H023), C024(H024), C025(H025), C026(H026), C027(H027),
 C028(H028), C029(H029), C02A(H02A), C02B(H02B), C17(H17), C19(H19), C29(H29),
 C45(H45)
;
_olex2_submission_special_instructions 'No special instructions were received'
_oxdiff_exptl_absorpt_empirical_details
;
Empirical correction (ABSPACK) includes:
- Absorption correction using spherical harmonics
- Frame scaling
;
_oxdiff_exptl_absorpt_empirical_full_max 1.688
_oxdiff_exptl_absorpt_empirical_full_min 0.746

loop_
_space_group_symop_operation_xyz
'x, y, z'
'-x, -y, z+1/2'
'x+1/2, -y, z'
'-x+1/2, y, z+1/2'

loop_
_atom_site_label
_atom_site_type_symbol
_atom_site_fract_x
_atom_site_fract_y
_atom_site_fract_z
_atom_site_U_iso_or_equiv
_atom_site_adp_type
_atom_site_occupancy
_atom_site_site_symmetry_order
_atom_site_calc_flag
_atom_site_refinement_flags_posn
_atom_site_refinement_flags_adp
_atom_site_refinement_flags_occupancy
_atom_site_disorder_assembly
_atom_site_disorder_group
Pb01 Pb 0.76150(4) 0.23746(12) 0.29232(3) 0.0536(3) Uani 1 1 d . . . . .
Pb02 Pb 0.75971(4) 0.73794(12) 0.29146(3) 0.0528(2) Uani 1 1 d . . . . .
Pb00 Pb 0.31839(6) 1.25627(16) 0.54162(4) 0.0782(3) Uani 1 1 d . . . . .
I004 I 0.73897(8) 0.49434(19) 0.35357(4) 0.0564(4) Uani 1 1 d . . . . .
I005 I 0.66099(7) 0.9879(2) 0.31358(4) 0.0549(4) Uani 1 1 d . . . . .
I006 I 0.85932(7) 0.4903(2) 0.26965(4) 0.0540(4) Uani 1 1 d . . . . .
I007 I 0.78483(8) -0.00537(19) 0.22998(4) 0.0566(4) Uani 1 1 d . . . . .
I008 I 0.84616(8) 0.0008(2) 0.33365(5) 0.0676(5) Uani 1 1 d . . . . .
I009 I 0.67441(8) 0.4992(2) 0.25060(5) 0.0678(5) Uani 1 1 d . . . . .
I00A I 0.39369(10) 1.2910(3) 0.47127(5) 0.0797(6) Uani 1 1 d . . . . .
I0B I 0.37865(10) 1.2052(3) 0.61021(7) 0.0947(7) Uani 1 1 d . . . . .
I0C I 0.25681(11) 0.9517(3) 0.53366(7) 0.1118(9) Uani 1 1 d . . . . .
Ni0D Ni 0.52719(14) 0.7074(3) 0.65465(7) 0.0416(7) Uani 1 1 d . . . . .
Ni0E Ni 0.55086(13) 0.7876(3) 0.43080(7) 0.0387(7) Uani 1 1 d . . . . .
I0F I 0.21470(17) 1.4639(4) 0.55949(7) 0.1498(13) Uani 1 1 d . . . . .
N00G N 0.5344(8) 0.702(2) 0.3821(5) 0.036(4) Uani 1 1 d . . . . .
N00H N 0.4383(8) 0.755(2) 0.6535(5) 0.043(5) Uani 1 1 d . . . . .
N00I N 0.5214(11) 0.480(3) 0.6748(6) 0.063(6) Uani 1 1 d . . . . .
N00J N 0.5879(9) 0.577(2) 0.4483(5) 0.047(5) Uani 1 1 d . . . . .
N00K N 0.5123(8) 0.794(2) 0.7029(5) 0.039(5) Uani 1 1 d . . . . .
N00L N 0.5036(12) 0.646(2) 0.6050(5) 0.059(6) Uani 1 1 d . . . . .
N00M N 0.6133(9) 0.652(2) 0.6568(5) 0.046(5) Uani 1 1 d . . . . .
N00N N 0.4634(8) 0.756(2) 0.4333(5) 0.040(5) Uani 1 1 d . . . . .
C00O C 0.4144(11) 0.807(3) 0.6815(6) 0.047(6) Uani 1 1 d . . . . .
N00P N 0.6367(10) 0.836(3) 0.4271(5) 0.060(6) Uani 1 1 d . . . . .
N00Q N 0.5328(9) 0.861(2) 0.4806(5) 0.046(5) Uani 1 1 d . . . . .
C00R C 0.4750(11) 0.675(3) 0.3770(6) 0.041(6) Uani 1 1 d . . . . .
N00S N 0.5509(13) 1.017(2) 0.4106(6) 0.061(6) Uani 1 1 d . . . . .
N00T N 0.5711(9) 0.913(2) 0.6377(5) 0.048(5) Uani 1 1 d . . . . .
C00U C 0.6542(16) 0.968(4) 0.4136(8) 0.076(10) Uani 1 1 d . . . . .
C00V C 0.4746(12) 0.869(3) 0.4881(6) 0.046(6) Uani 1 1 d . . . . .
C00W C 0.5503(12) 0.801(3) 0.7277(7) 0.058(7) Uani 1 1 d . . . . .
H00W H 0.589860 0.775421 0.723255 0.069 Uiso 1 1 calc R . . . .
C00X C 0.6752(13) 0.722(5) 0.4372(7) 0.073(10) Uani 1 1 d . . . . .
C00Y C 0.4340(11) 0.804(3) 0.4614(8) 0.055(8) Uani 1 1 d . . . . .
C00Z C 0.5351(12) 0.844(3) 0.7610(6) 0.055(7) Uani 1 1 d . . . . .
H00Z H 0.563657 0.850784 0.778048 0.066 Uiso 1 1 calc R . . . .
C010 C 0.5767(17) 0.273(3) 0.7008(8) 0.073(10) Uani 1 1 d . . . . .
H010 H 0.612969 0.225624 0.706023 0.088 Uiso 1 1 calc R . . . .
C011 C 0.4731(15) 0.409(3) 0.6847(8) 0.069(8) Uani 1 1 d . . . . .
H011 H 0.437017 0.455929 0.678804 0.083 Uiso 1 1 calc R . . . .
C012 C 0.6664(17) 1.013(4) 0.6212(9) 0.082(10) Uani 1 1 d . . . . .
H012 H 0.707552 0.999560 0.619575 0.098 Uiso 1 1 calc R . . . .
C013 C 0.5446(13) 1.047(3) 0.6272(6) 0.052(7) Uani 1 1 d . . . . .
H013 H 0.503347 1.058531 0.628748 0.063 Uiso 1 1 calc R . . . .
C014 C 0.589(2) 0.322(4) 0.4739(8) 0.092(13) Uani 1 1 d . . . . .
H014 H 0.566993 0.236358 0.481629 0.111 Uiso 1 1 calc R . . . .
C015 C 0.640(2) 1.145(5) 0.6114(9) 0.102(14) Uani 1 1 d . . . . .
H015 H 0.663190 1.224712 0.602268 0.123 Uiso 1 1 calc R . . . .
C016 C 0.5714(12) 0.688(3) 0.3565(6) 0.051(6) Uani 1 1 d . . . . .
H016 H 0.611498 0.711151 0.360010 0.061 Uiso 1 1 calc R . . . .
C017 C 0.3417(12) 0.726(3) 0.4355(8) 0.065(8) Uani 1 1 d . . . . .
H017 H 0.300491 0.713971 0.436418 0.079 Uiso 1 1 calc R . . . .
C018 C 0.4541(11) 0.825(3) 0.7099(6) 0.049(7) Uani 1 1 d . . . . .
C019 C 0.6303(13) 0.897(3) 0.6337(7) 0.057(7) Uani 1 1 d . . . . .
C01A C 0.6260(13) 0.510(3) 0.6710(7) 0.058(8) Uani 1 1 d . . . . .
C01B C 0.4086(15) 0.718(4) 0.6263(7) 0.070(10) Uani 1 1 d . . . . .
C01C C 0.5758(15) 0.416(3) 0.6821(7) 0.065(8) Uani 1 1 d . . . . .
C01D C 0.4343(11) 0.703(3) 0.4061(6) 0.045(6) Uani 1 1 d . . . . .
C01E C 0.4961(19) 0.978(4) 0.5410(9) 0.089(11) Uani 1 1 d . . . . .
H01E H 0.483912 1.017890 0.561851 0.107 Uiso 1 1 calc R . . . .
C01F C 0.4455(16) 0.660(3) 0.5986(8) 0.072(10) Uani 1 1 d . . . . .
C01G C 0.604(2) 1.071(3) 0.4035(7) 0.077(11) Uani 1 1 d . . . . .
C01H C 0.7533(17) 0.891(8) 0.4200(13) 0.15(3) Uani 1 1 d . . . . .
H01H H 0.793885 0.911376 0.417443 0.178 Uiso 1 1 calc R . . . .
C01I C 0.3724(14) 0.789(3) 0.4630(8) 0.067(8) Uani 1 1 d . . . . .
H01I H 0.351782 0.821552 0.482230 0.081 Uiso 1 1 calc R . . . .
C01J C 0.5419(18) 0.587(3) 0.5823(7) 0.093(11) Uani 1 1 d . . . . .
H01J H 0.582104 0.575443 0.587663 0.111 Uiso 1 1 calc R . . . .
C01K C 0.5552(13) 0.968(3) 0.5343(7) 0.060(7) Uani 1 1 d . . . . .
H01K H 0.583921 1.001290 0.549726 0.072 Uiso 1 1 calc R . . . .
C01L C 0.525(2) 0.206(4) 0.7112(9) 0.093(12) Uani 1 1 d . . . . .
H01L H 0.526808 0.114829 0.724070 0.111 Uiso 1 1 calc R . . . .
C01M C 0.5701(12) 0.909(3) 0.5043(6) 0.055(7) Uani 1 1 d . . . . .
H01M H 0.610640 0.901065 0.499594 0.066 Uiso 1 1 calc R . . . .
C01N C 0.7264(15) 0.568(5) 0.6644(9) 0.089(11) Uani 1 1 d . . . . .
H01N H 0.766442 0.541311 0.666803 0.106 Uiso 1 1 calc R . . . .
C01O C 0.4367(13) 0.865(3) 0.7413(7) 0.067(8) Uani 1 1 d . . . . .
H01O H 0.396653 0.884974 0.745661 0.080 Uiso 1 1 calc R . . . .
C01P C 0.714(2) 0.994(6) 0.4104(10) 0.124(19) Uani 1 1 d . . . . .
H01P H 0.727307 1.087573 0.401009 0.148 Uiso 1 1 calc R . . . .
C01Q C 0.4529(14) 0.931(3) 0.5178(7) 0.069(9) Uani 1 1 d . . . . .
H01Q H 0.412238 0.941478 0.521998 0.083 Uiso 1 1 calc R . . . .
C01R C 0.7141(14) 0.713(4) 0.6501(8) 0.078(10) Uani 1 1 d . . . . .
H01R H 0.743685 0.782343 0.642790 0.093 Uiso 1 1 calc R . . . .
C01S C 0.608(2) 1.215(4) 0.3850(9) 0.113(16) Uani 1 1 d . . . . .
H01S H 0.644867 1.252325 0.378529 0.136 Uiso 1 1 calc R . . . .
C01T C 0.6539(12) 0.746(4) 0.6475(7) 0.060(8) Uani 1 1 d . . . . .
C01U C 0.6492(13) 0.580(4) 0.4498(6) 0.060(7) Uani 1 1 d . . . . .
C01V C 0.578(2) 1.167(3) 0.6143(7) 0.081(11) Uani 1 1 d . . . . .
H01V H 0.560917 1.260645 0.607593 0.097 Uiso 1 1 calc R . . . .
C01W C 0.3730(11) 0.682(3) 0.4064(7) 0.065(8) Uani 1 1 d . . . . .
H01W H 0.353332 0.639177 0.387803 0.078 Uiso 1 1 calc R . . . .
C01X C 0.4955(15) 0.611(4) 0.3185(8) 0.083(10) Uani 1 1 d . . . . .
H01X H 0.482346 0.582682 0.297086 0.099 Uiso 1 1 calc R . . . .
C01Y C 0.462(3) 0.553(5) 0.5427(10) 0.12(2) Uani 1 1 d . . . . .
H01Y H 0.446970 0.519916 0.521918 0.149 Uiso 1 1 calc R . . . .
C01Z C 0.4778(15) 0.876(4) 0.7668(8) 0.081(9) Uani 1 1 d . . . . .
H01Z H 0.465599 0.904896 0.788403 0.098 Uiso 1 1 calc R . . . .
C020 C 0.7345(17) 0.752(5) 0.4339(9) 0.100(12) Uani 1 1 d . . . . .
H020 H 0.762379 0.677962 0.441076 0.120 Uiso 1 1 calc R . . . .
C021 C 0.6839(18) 0.459(5) 0.6758(9) 0.093(11) Uani 1 1 d . . . . .
H021 H 0.693738 0.362423 0.685479 0.111 Uiso 1 1 calc R . . . .
C022 C 0.3516(12) 0.832(3) 0.6821(9) 0.076(9) Uani 1 1 d . . . . .
H022 H 0.332052 0.867856 0.701421 0.091 Uiso 1 1 calc R . . . .
C023 C 0.470(2) 0.267(4) 0.7035(9) 0.095(11) Uani 1 1 d . . . . .
H023 H 0.434273 0.220702 0.709885 0.114 Uiso 1 1 calc R . . . .
C024 C 0.3222(13) 0.802(4) 0.6533(10) 0.082(10) Uani 1 1 d . . . . .
H024 H 0.281456 0.823210 0.653035 0.099 Uiso 1 1 calc R . . . .
C025 C 0.646(3) 0.324(6) 0.4767(10) 0.13(2) Uani 1 1 d . . . . .
H025 H 0.666133 0.239430 0.486539 0.156 Uiso 1 1 calc R . . . .
C026 C 0.5542(13) 0.640(3) 0.3251(7) 0.065(8) Uani 1 1 d . . . . .
H026 H 0.582505 0.628008 0.308097 0.078 Uiso 1 1 calc R . . . .
C027 C 0.5603(14) 0.453(3) 0.4589(7) 0.064(8) Uani 1 1 d . . . . .
H027 H 0.518961 0.449096 0.456520 0.077 Uiso 1 1 calc R . . . .
C028 C 0.3462(17) 0.744(4) 0.6246(9) 0.092(13) Uani 1 1 d . . . . .
H028 H 0.323659 0.722345 0.605401 0.110 Uiso 1 1 calc R . . . .
C029 C 0.4555(12) 0.625(3) 0.3464(7) 0.071(8) Uani 1 1 d . . . . .
H029 H 0.415395 0.600609 0.343444 0.085 Uiso 1 1 calc R . . . .
C02A C 0.5023(19) 1.097(4) 0.4018(8) 0.095(12) Uani 1 1 d . . . . .
H02A H 0.464760 1.058370 0.407428 0.114 Uiso 1 1 calc R . . . .
C02B C 0.6789(19) 0.453(6) 0.4647(10) 0.114(15) Uani 1 1 d . . . . .
H02B H 0.720258 0.454713 0.466671 0.137 Uiso 1 1 calc R . . . .
C17 C 0.520(2) 0.542(4) 0.5492(9) 0.110(15) Uani 1 1 d . . . . .
H17 H 0.545883 0.504825 0.532764 0.132 Uiso 1 1 calc R . . . .
C19 C 0.4236(18) 0.615(4) 0.5674(9) 0.099(12) Uani 1 1 d . . . . .
H19 H 0.383132 0.625397 0.562784 0.118 Uiso 1 1 calc R . . . .
C29 C 0.561(4) 1.296(5) 0.3770(13) 0.19(4) Uani 1 1 d . . . . .
H29 H 0.564049 1.393082 0.366397 0.230 Uiso 1 1 calc R . . . .
C45 C 0.507(3) 1.233(5) 0.3846(12) 0.16(3) Uani 1 1 d . . . . .
H45 H 0.472911 1.285528 0.377894 0.187 Uiso 1 1 calc R . . . .

loop_
_atom_site_aniso_label
_atom_site_aniso_U_11
_atom_site_aniso_U_22
_atom_site_aniso_U_33
_atom_site_aniso_U_23
_atom_site_aniso_U_13
_atom_site_aniso_U_12
Pb01 0.0557(6) 0.0560(5) 0.0491(5) -0.0043(5) 0.0041(5) -0.0089(5)
Pb02 0.0506(6) 0.0538(5) 0.0541(5) 0.0045(5) 0.0055(5) 0.0059(4)
Pb00 0.0878(8) 0.0800(7) 0.0667(6) -0.0009(6) 0.0150(7) -0.0129(7)
I004 0.0647(11) 0.0585(11) 0.0460(10) 0.0033(8) 0.0062(8) 0.0045(9)
I005 0.0474(10) 0.0614(11) 0.0558(10) 0.0093(9) 0.0087(8) 0.0035(8)
I006 0.0472(9) 0.0629(11) 0.0519(10) 0.0072(8) 0.0077(8) 0.0022(8)
I007 0.0644(11) 0.0582(11) 0.0471(10) 0.0003(8) 0.0080(8) 0.0020(9)
I008 0.0612(12) 0.0781(14) 0.0635(12) -0.0120(10) -0.0092(9) -0.0012(10)
I009 0.0599(12) 0.0828(14) 0.0607(12) -0.0167(10) -0.0072(9) -0.0067(10)
I00A 0.0869(15) 0.0812(15) 0.0710(14) 0.0033(12) -0.0027(11) -0.0155(11)
I0B 0.0845(16) 0.0896(17) 0.1101(19) 0.0095(15) 0.0041(14) 0.0020(13)
I0C 0.1015(17) 0.1261(19) 0.108(2) -0.0445(16) 0.0403(15) -0.0405(15)
Ni0D 0.0505(19) 0.0362(17) 0.0380(18) 0.0015(14) -0.0042(14) 0.0019(14)
Ni0E 0.0431(17) 0.0372(16) 0.0359(17) 0.0017(14) 0.0030(13) -0.0033(14)
I0F 0.203(3) 0.146(2) 0.101(2) 0.0193(18) 0.004(2) 0.082(2)
N00G 0.024(10) 0.033(11) 0.050(12) 0.006(9) -0.006(9) -0.007(9)
N00H 0.042(12) 0.032(11) 0.056(15) 0.014(10) -0.009(10) -0.010(9)
N00I 0.070(17) 0.062(16) 0.056(15) 0.001(12) -0.013(12) 0.000(14)
N00J 0.050(14) 0.055(14) 0.036(12) -0.007(11) 0.003(10) 0.013(11)
N00K 0.041(13) 0.033(11) 0.043(12) 0.005(9) -0.012(10) -0.008(9)
N00L 0.11(2) 0.035(13) 0.034(13) 0.006(10) 0.005(13) -0.004(12)
N00M 0.044(13) 0.046(13) 0.046(12) -0.006(10) -0.004(10) 0.019(11)
N00N 0.037(11) 0.039(11) 0.043(12) 0.006(9) 0.000(10) 0.003(9)
C00O 0.053(17) 0.041(15) 0.045(16) 0.017(12) 0.006(13) -0.001(12)
N00P 0.044(14) 0.098(19) 0.037(13) -0.006(13) 0.027(10) -0.015(14)
N00Q 0.057(14) 0.042(12) 0.040(12) -0.006(10) 0.006(10) 0.003(10)
C00R 0.057(17) 0.040(14) 0.028(14) -0.005(11) -0.011(11) 0.006(12)
N00S 0.10(2) 0.028(12) 0.052(14) -0.010(10) 0.024(14) -0.001(14)
N00T 0.058(14) 0.045(13) 0.041(12) 0.001(10) 0.006(10) 0.003(11)
C00U 0.09(3) 0.09(2) 0.047(18) -0.033(17) 0.040(17) -0.04(2)
C00V 0.067(18) 0.036(14) 0.036(15) 0.000(11) -0.003(13) 0.017(13)
C00W 0.071(19) 0.040(14) 0.062(19) 0.007(14) 0.001(16) 0.008(13)
C00X 0.047(18) 0.13(3) 0.044(17) -0.045(18) -0.009(14) -0.01(2)
C00Y 0.030(14) 0.033(14) 0.10(2) 0.028(15) 0.014(14) 0.006(11)
C00Z 0.07(2) 0.061(17) 0.038(16) -0.014(13) -0.001(13) 0.005(14)
C010 0.12(3) 0.025(15) 0.08(2) -0.015(15) -0.04(2) 0.029(17)
C011 0.08(2) 0.032(16) 0.09(2) 0.011(16) -0.003(18) 0.002(15)
C012 0.09(3) 0.07(2) 0.08(2) 0.002(19) -0.003(18) -0.03(2)
C013 0.09(2) 0.046(16) 0.024(13) -0.005(12) -0.003(12) -0.008(15)
C014 0.18(4) 0.05(2) 0.044(19) 0.021(15) -0.01(2) 0.04(3)
C015 0.13(4) 0.11(3) 0.07(3) -0.04(2) 0.03(2) -0.07(3)
C016 0.063(18) 0.054(16) 0.035(15) 0.001(12) 0.012(13) -0.001(13)
C017 0.037(15) 0.08(2) 0.08(2) 0.025(17) -0.002(15) 0.012(14)
C018 0.046(16) 0.064(18) 0.037(16) 0.013(12) 0.013(12) 0.004(13)
C019 0.06(2) 0.061(19) 0.049(17) -0.014(14) 0.012(14) -0.010(16)
C01A 0.056(18) 0.07(2) 0.053(17) -0.029(15) -0.014(14) 0.016(17)
C01B 0.09(2) 0.08(2) 0.040(17) 0.016(14) -0.043(17) -0.043(18)
C01C 0.10(2) 0.052(19) 0.047(17) -0.022(14) -0.026(16) 0.030(18)
C01D 0.048(15) 0.039(14) 0.047(16) 0.013(12) 0.000(12) -0.008(12)
C01E 0.14(3) 0.09(3) 0.038(17) -0.009(18) 0.004(18) 0.04(2)
C01F 0.10(3) 0.063(19) 0.05(2) 0.033(15) -0.049(19) -0.045(18)
C01G 0.14(3) 0.05(2) 0.036(16) -0.029(14) 0.037(19) -0.05(2)
C01H 0.04(2) 0.29(8) 0.11(4) -0.08(5) 0.01(2) -0.07(4)
C01I 0.08(2) 0.057(18) 0.07(2) 0.029(15) 0.013(17) 0.012(16)
C01J 0.19(4) 0.06(2) 0.031(17) 0.007(15) 0.01(2) -0.02(2)
C01K 0.07(2) 0.055(17) 0.054(18) -0.011(14) -0.004(15) 0.028(14)
C01L 0.15(4) 0.035(18) 0.09(3) 0.007(17) -0.06(3) -0.03(2)
C01M 0.049(16) 0.073(19) 0.044(16) 0.002(14) 0.002(13) 0.007(14)
C01N 0.06(2) 0.12(3) 0.08(2) -0.04(2) -0.014(18) 0.03(2)
C01O 0.061(19) 0.09(2) 0.048(18) 0.005(15) 0.027(15) -0.021(16)
C01P 0.12(4) 0.17(5) 0.08(3) -0.04(3) 0.02(3) -0.12(4)
C01Q 0.10(2) 0.068(19) 0.044(17) 0.006(14) 0.027(17) 0.043(17)
C01R 0.06(2) 0.10(3) 0.07(2) -0.030(19) 0.024(17) -0.027(19)
C01S 0.23(5) 0.04(2) 0.07(2) -0.012(18) 0.07(3) -0.04(3)
C01T 0.034(15) 0.09(2) 0.054(17) -0.033(15) 0.016(13) -0.016(16)
C01U 0.06(2) 0.09(2) 0.030(15) -0.019(14) -0.007(13) 0.013(18)
C01V 0.17(4) 0.044(18) 0.028(15) -0.008(13) 0.011(19) 0.00(2)
C01W 0.045(17) 0.08(2) 0.07(2) 0.021(16) 0.004(14) -0.007(15)
C01X 0.09(2) 0.11(3) 0.05(2) -0.011(19) -0.028(18) 0.01(2)
C01Y 0.24(6) 0.07(3) 0.06(3) 0.02(2) -0.06(3) -0.07(4)
C01Z 0.09(2) 0.10(2) 0.06(2) -0.016(18) 0.035(19) 0.02(2)
C020 0.08(3) 0.15(4) 0.08(3) -0.04(2) 0.02(2) 0.01(3)
C021 0.10(3) 0.10(3) 0.08(3) -0.01(2) 0.01(2) 0.02(2)
C022 0.043(18) 0.08(2) 0.11(3) 0.035(19) -0.009(17) -0.012(15)
C023 0.13(3) 0.08(3) 0.08(2) 0.01(2) 0.01(2) 0.00(2)
C024 0.042(17) 0.11(3) 0.10(3) 0.04(2) 0.003(19) -0.027(17)
C025 0.22(6) 0.12(4) 0.05(2) 0.00(2) -0.04(3) 0.08(4)
C026 0.07(2) 0.08(2) 0.042(17) -0.011(14) -0.005(14) 0.015(17)
C027 0.09(2) 0.052(18) 0.054(18) 0.007(15) 0.008(15) 0.009(16)
C028 0.11(3) 0.08(2) 0.09(3) 0.05(2) -0.05(2) -0.05(2)
C029 0.056(19) 0.09(2) 0.07(2) -0.009(17) 0.001(16) 0.008(16)
C02A 0.16(4) 0.06(2) 0.07(2) -0.011(19) 0.02(2) 0.02(2)
C02B 0.10(3) 0.16(4) 0.08(3) -0.05(3) -0.04(2) 0.08(3)
C17 0.21(5) 0.07(2) 0.05(2) -0.007(19) -0.01(3) 0.02(3)
C19 0.15(3) 0.08(2) 0.07(2) 0.038(19) -0.04(2) -0.05(2)
C29 0.42(11) 0.03(3) 0.12(4) 0.03(3) 0.11(5) 0.06(4)
C45 0.29(8) 0.07(3) 0.10(3) 0.05(3) 0.04(4) 0.06(4)

loop_
_atom_type_symbol
_atom_type_description
_atom_type_scat_dispersion_real
_atom_type_scat_dispersion_imag
_atom_type_scat_source
C C 0.0033 0.0016 'International Tables Vol C Tables 4.2.6.8 and 6.1.1.4'
H H 0.0000 0.0000 'International Tables Vol C Tables 4.2.6.8 and 6.1.1.4'
I I -0.4742 1.8119 'International Tables Vol C Tables 4.2.6.8 and 6.1.1.4'
N N 0.0061 0.0033 'International Tables Vol C Tables 4.2.6.8 and 6.1.1.4'
Ni Ni 0.3393 1.1124 'International Tables Vol C Tables 4.2.6.8 and 6.1.1.4'
Pb Pb -3.3944 10.1111 'International Tables Vol C Tables 4.2.6.8 and 6.1.1.4'

loop_
_geom_angle_atom_site_label_1
_geom_angle_atom_site_label_2
_geom_angle_atom_site_label_3
_geom_angle
_geom_angle_site_symmetry_1
_geom_angle_site_symmetry_3
_geom_angle_publ_flag
I004 Pb01 I009 80.46(5) . . ?
I005 Pb01 I004 97.98(5) 1_545 . ?
I005 Pb01 I007 83.74(5) 1_545 . ?
I005 Pb01 I008 82.28(5) 1_545 . ?
I005 Pb01 I009 99.15(5) 1_545 . ?
I006 Pb01 I004 82.24(5) . . ?
I006 Pb01 I005 178.45(6) . 1_545 ?
I006 Pb01 I007 96.01(5) . . ?
I006 Pb01 I008 99.22(5) . . ?
I006 Pb01 I009 79.37(5) . . ?
I007 Pb01 I004 177.88(6) . . ?
I007 Pb01 I009 98.08(5) . . ?
I008 Pb01 I004 97.57(5) . . ?
I008 Pb01 I007 83.86(5) . . ?
I008 Pb01 I009 177.69(6) . . ?
I004 Pb02 I007 177.67(6) . 1_565 ?
I004 Pb02 I008 97.49(6) . 1_565 ?
I005 Pb02 I004 96.84(5) . . ?
I005 Pb02 I007 83.07(5) . 1_565 ?
I005 Pb02 I008 79.69(5) . 1_565 ?
I005 Pb02 I009 98.46(5) . . ?
I006 Pb02 I004 83.27(5) . . ?
I006 Pb02 I005 179.45(7) . . ?
I006 Pb02 I007 96.79(5) . 1_565 ?
I006 Pb02 I008 99.76(5) . 1_565 ?
I006 Pb02 I009 82.09(5) . . ?
I007 Pb02 I008 80.20(5) 1_565 1_565 ?
I009 Pb02 I004 83.81(5) . . ?
I009 Pb02 I007 98.51(6) . 1_565 ?
I009 Pb02 I008 177.84(6) . 1_565 ?
I0B Pb00 I00A 122.69(7) . . ?
I0C Pb00 I00A 103.27(7) . . ?
I0C Pb00 I0B 100.14(9) . . ?
I0C Pb00 I0F 100.40(10) . . ?
I0F Pb00 I00A 123.12(9) . . ?
I0F Pb00 I0B 102.47(9) . . ?
Pb02 I004 Pb01 81.13(5) . . ?
Pb02 I005 Pb01 83.30(5) . 1_565 ?
Pb02 I006 Pb01 83.66(5) . . ?
Pb01 I007 Pb02 80.55(5) . 1_545 ?
Pb01 I008 Pb02 80.01(5) . 1_545 ?
Pb02 I009 Pb01 80.16(5) . . ?
N00H Ni0D N00I 97.5(8) . . ?
N00H Ni0D N00K 78.1(8) . . ?
N00H Ni0D N00L 77.4(9) . . ?
N00H Ni0D N00T 106.5(7) . . ?
N00I Ni0D N00L 96.3(8) . . ?
N00I Ni0D N00T 155.8(9) . . ?
N00K Ni0D N00I 88.2(8) . . ?
N00K Ni0D N00L 155.4(9) . . ?
N00K Ni0D N00T 94.1(7) . . ?
N00L Ni0D N00T 91.6(8) . . ?
N00M Ni0D N00H 177.4(8) . . ?
N00M Ni0D N00I 79.9(9) . . ?
N00M Ni0D N00K 101.6(8) . . ?
N00M Ni0D N00L 103.0(9) . . ?
N00M Ni0D N00T 76.1(8) . . ?
N00G Ni0E N00J 94.4(7) . . ?
N00G Ni0E N00Q 158.6(8) . . ?
N00G Ni0E N00S 88.4(8) . . ?
N00J Ni0E N00Q 91.3(7) . . ?
N00J Ni0E N00S 156.6(10) . . ?
N00N Ni0E N00G 79.9(8) . . ?
N00N Ni0E N00J 105.1(8) . . ?
N00N Ni0E N00Q 78.6(8) . . ?
N00N Ni0E N00S 98.3(9) . . ?
N00P Ni0E N00G 100.1(8) . . ?
N00P Ni0E N00J 79.4(10) . . ?
N00P Ni0E N00N 175.5(10) . . ?
N00P Ni0E N00Q 101.2(8) . . ?
N00P Ni0E N00S 77.2(11) . . ?
N00Q Ni0E N00S 94.5(8) . . ?
C00R N00G Ni0E 111.5(14) . . ?
C016 N00G Ni0E 129.1(16) . . ?
C016 N00G C00R 119(2) . . ?
C00O N00H Ni0D 116.6(16) . . ?
C01B N00H Ni0D 118(2) . . ?
C01B N00H C00O 125(3) . . ?
C011 N00I Ni0D 127(2) . . ?
C011 N00I C01C 119(3) . . ?
C01C N00I Ni0D 113(2) . . ?
C01U N00J Ni0E 113.0(19) . . ?
C027 N00J Ni0E 128.1(18) . . ?
C027 N00J C01U 119(3) . . ?
C00W N00K Ni0D 127.3(18) . . ?
C00W N00K C018 118(2) . . ?
C018 N00K Ni0D 114.3(15) . . ?
C01F N00L Ni0D 114(2) . . ?
C01F N00L C01J 122(3) . . ?
C01J N00L Ni0D 124(2) . . ?
C01A N00M Ni0D 115.5(18) . . ?
C01T N00M Ni0D 122.1(19) . . ?
C01T N00M C01A 122(2) . . ?
C00Y N00N Ni0E 118.9(17) . . ?
C01D N00N Ni0E 119.3(16) . . ?
C01D N00N C00Y 122(2) . . ?
N00H C00O C018 116(2) . . ?
N00H C00O C022 118(2) . . ?
C022 C00O C018 126(3) . . ?
C00U N00P Ni0E 120(2) . . ?
C00U N00P C00X 123(3) . . ?
C00X N00P Ni0E 117(2) . . ?
C00V N00Q Ni0E 114.0(16) . . ?
C01M N00Q Ni0E 129.4(18) . . ?
C01M N00Q C00V 116(2) . . ?
N00G C00R C01D 117(2) . . ?
C029 C00R N00G 120(2) . . ?
C029 C00R C01D 123(2) . . ?
C01G N00S Ni0E 114(2) . . ?
C01G N00S C02A 121(3) . . ?
C02A N00S Ni0E 125(2) . . ?
C013 N00T Ni0D 126.3(18) . . ?
C019 N00T Ni0D 114.1(17) . . ?
C019 N00T C013 119(2) . . ?
N00P C00U C01G 113(3) . . ?
N00P C00U C01P 118(4) . . ?
C01P C00U C01G 129(4) . . ?
N00Q C00V C00Y 115(2) . . ?
N00Q C00V C01Q 123(3) . . ?
C01Q C00V C00Y 122(3) . . ?
N00K C00W C00Z 124(3) . . ?
N00P C00X C01U 116(3) . . ?
N00P C00X C020 118(4) . . ?
C020 C00X C01U 126(4) . . ?
N00N C00Y C00V 113(2) . . ?
N00N C00Y C01I 120(3) . . ?
C01I C00Y C00V 127(3) . . ?
C01Z C00Z C00W 117(3) . . ?
C01L C010 C01C 120(3) . . ?
N00I C011 C023 126(3) . . ?
C015 C012 C019 117(4) . . ?
N00T C013 C01V 120(3) . . ?
C025 C014 C027 119(4) . . ?
C012 C015 C01V 122(4) . . ?
N00G C016 C026 123(3) . . ?
C01I C017 C01W 120(3) . . ?
N00K C018 C00O 114(2) . . ?
C01O C018 N00K 121(2) . . ?
C01O C018 C00O 125(2) . . ?
N00T C019 C012 123(3) . . ?
N00T C019 C01T 113(2) . . ?
C012 C019 C01T 123(3) . . ?
N00M C01A C01C 117(2) . . ?
N00M C01A C021 122(3) . . ?
C021 C01A C01C 121(3) . . ?
N00H C01B C01F 114(3) . . ?
N00H C01B C028 120(3) . . ?
C028 C01B C01F 125(3) . . ?
N00I C01C C010 118(3) . . ?
N00I C01C C01A 114(3) . . ?
C010 C01C C01A 128(3) . . ?
N00N C01D C00R 112(2) . . ?
N00N C01D C01W 122(2) . . ?
C01W C01D C00R 126(2) . . ?
C01K C01E C01Q 122(3) . . ?
N00L C01F C01B 116(2) . . ?
N00L C01F C19 119(4) . . ?
C19 C01F C01B 124(3) . . ?
N00S C01G C00U 115(3) . . ?
N00S C01G C01S 117(4) . . ?
C01S C01G C00U 127(4) . . ?
C01P C01H C020 119(4) . . ?
C00Y C01I C017 119(3) . . ?
N00L C01J C17 119(4) . . ?
C01M C01K C01E 116(3) . . ?
C010 C01L C023 123(3) . . ?
N00Q C01M C01K 126(3) . . ?
C01R C01N C021 126(3) . . ?
C018 C01O C01Z 120(3) . . ?
C01H C01P C00U 122(5) . . ?
C00V C01Q C01E 115(3) . . ?
C01T C01R C01N 114(3) . . ?
C29 C01S C01G 123(5) . . ?
N00M C01T C019 113(2) . . ?
N00M C01T C01R 123(3) . . ?
C01R C01T C019 123(3) . . ?
N00J C01U C00X 114(3) . . ?
N00J C01U C02B 118(3) . . ?
C02B C01U C00X 127(4) . . ?
C013 C01V C015 119(3) . . ?
C01D C01W C017 118(3) . . ?
C026 C01X C029 116(3) . . ?
C17 C01Y C19 119(4) . . ?
C00Z C01Z C01O 120(3) . . ?
C00X C020 C01H 120(4) . . ?
C01A C021 C01N 113(4) . . ?
C024 C022 C00O 116(3) . . ?
C01L C023 C011 113(4) . . ?
C022 C024 C028 126(3) . . ?
C014 C025 C02B 120(4) . . ?
C016 C026 C01X 120(3) . . ?
N00J C027 C014 124(3) . . ?
C024 C028 C01B 114(3) . . ?
C00R C029 C01X 121(3) . . ?
N00S C02A C45 120(4) . . ?
C01U C02B C025 120(4) . . ?
C01Y C17 C01J 119(4) . . ?
C01F C19 C01Y 121(4) . . ?
C01S C29 C45 117(4) . . ?
C29 C45 C02A 122(6) . . ?

loop_
_geom_bond_atom_site_label_1
_geom_bond_atom_site_label_2
_geom_bond_distance
_geom_bond_site_symmetry_2
_geom_bond_publ_flag
Pb01 I004 3.3014(19) . ?
Pb01 I005 3.2061(19) 1_545 ?
Pb01 I006 3.1986(19) . ?
Pb01 I007 3.259(2) . ?
Pb01 I008 3.212(2) . ?
Pb01 I009 3.389(2) . ?
Pb02 I004 3.247(2) . ?
Pb02 I005 3.1898(19) . ?
Pb02 I006 3.1870(19) . ?
Pb02 I007 3.316(2) 1_565 ?
Pb02 I008 3.396(2) 1_565 ?
Pb02 I009 3.223(2) . ?
Pb00 I00A 3.267(3) . ?
Pb00 I0B 3.060(3) . ?
Pb00 I0C 2.952(3) . ?
Pb00 I0F 3.002(3) . ?
Ni0D N00H 2.031(19) . ?
Ni0D N00I 2.09(2) . ?
Ni0D N00K 2.07(2) . ?
Ni0D N00L 2.10(2) . ?
Ni0D N00M 1.988(19) . ?
Ni0D N00T 2.12(2) . ?
Ni0E N00G 2.093(19) . ?
Ni0E N00J 2.09(2) . ?
Ni0E N00N 1.977(18) . ?
Ni0E N00P 1.97(2) . ?
Ni0E N00Q 2.107(19) . ?
Ni0E N00S 2.11(2) . ?
N00G C00R 1.36(3) . ?
N00G C016 1.31(3) . ?
N00H C00O 1.31(3) . ?
N00H C01B 1.30(3) . ?
N00I C011 1.30(3) . ?
N00I C01C 1.37(3) . ?
N00J C01U 1.37(3) . ?
N00J C027 1.29(3) . ?
N00K C00W 1.30(3) . ?
N00K C018 1.36(3) . ?
N00L C01F 1.33(3) . ?
N00L C01J 1.34(4) . ?
N00M C01A 1.36(3) . ?
N00M C01T 1.27(3) . ?
N00N C00Y 1.35(3) . ?
N00N C01D 1.34(3) . ?
C00O C018 1.44(3) . ?
C00O C022 1.42(3) . ?
N00P C00U 1.31(4) . ?
N00P C00X 1.35(4) . ?
N00Q C00V 1.34(3) . ?
N00Q C01M 1.32(3) . ?
C00R C01D 1.49(3) . ?
C00R C029 1.35(3) . ?
N00S C01G 1.31(4) . ?
N00S C02A 1.33(4) . ?
N00T C013 1.35(3) . ?
N00T C019 1.34(3) . ?
C00U C01G 1.47(5) . ?
C00U C01P 1.36(5) . ?
C00V C00Y 1.50(3) . ?
C00V C01Q 1.38(3) . ?
C00W C00Z 1.41(3) . ?
C00X C01U 1.43(4) . ?
C00X C020 1.36(4) . ?
C00Y C01I 1.39(3) . ?
C00Z C01Z 1.33(4) . ?
C010 C01C 1.42(4) . ?
C010 C01L 1.35(5) . ?
C011 C023 1.42(4) . ?
C012 C015 1.33(5) . ?
C012 C019 1.37(4) . ?
C013 C01V 1.37(4) . ?
C014 C025 1.29(6) . ?
C014 C027 1.42(4) . ?
C015 C01V 1.39(5) . ?
C016 C026 1.36(3) . ?
C017 C01I 1.40(4) . ?
C017 C01W 1.40(4) . ?
C018 C01O 1.34(3) . ?
C019 C01T 1.49(4) . ?
C01A C01C 1.45(4) . ?
C01A C021 1.38(4) . ?
C01B C01F 1.46(4) . ?
C01B C028 1.42(5) . ?
C01D C01W 1.38(3) . ?
C01E C01K 1.35(4) . ?
C01E C01Q 1.39(5) . ?
C01F C19 1.38(4) . ?
C01G C01S 1.43(4) . ?
C01H C01P 1.29(7) . ?
C01H C020 1.37(6) . ?
C01J C17 1.45(5) . ?
C01K C01M 1.33(3) . ?
C01L C023 1.37(5) . ?
C01N C01R 1.39(4) . ?
C01N C021 1.41(5) . ?
C01O C01Z 1.37(4) . ?
C01R C01T 1.38(4) . ?
C01S C29 1.29(7) . ?
C01U C02B 1.40(5) . ?
C01X C026 1.36(4) . ?
C01X C029 1.42(4) . ?
C01Y C17 1.32(5) . ?
C01Y C19 1.41(5) . ?
C022 C024 1.34(4) . ?
C024 C028 1.35(5) . ?
C025 C02B 1.40(6) . ?
C02A C45 1.35(5) . ?
C29 C45 1.34(9) . ?
